data_2225197
loop_
_publ_author_name
'Wang, Ping'
'Li, Cong'
'Su, Yong-Qing'

_publ_section_title
;
 <i>N</i>'-(2-Methoxybenzylidene)nicotinohydrazide
;
_journal_coeditor_code CI5028
_journal_issue 3
_journal_name_full 'Acta Crystallographica Section E'
_journal_page_first o542
_journal_paper_doi 10.1107/S1600536810003831
_journal_volume 66
_journal_year 2010
_chemical_formula_iupac 'C14 H13 N3 O2'
_chemical_formula_moiety 'C14 H13 N3 O2'
_chemical_formula_sum 'C14 H13 N3 O2'
_chemical_formula_weight 255.27
_chemical_name_systematic
;
<i>N</i>'-(2-Methoxybenzylidene)nicotinohydrazide
;
_space_group_IT_number 78
_symmetry_cell_setting tetragonal
_symmetry_space_group_name_Hall 'P 4cw'
_symmetry_space_group_name_H-M 'P 43'
_atom_sites_solution_hydrogens geom
_atom_sites_solution_primary direct
_atom_sites_solution_secondary difmap
_audit_creation_method SHELXL-97
_cell_angle_alpha 90.00
_cell_angle_beta 90.00
_cell_angle_gamma 90.00
_cell_formula_units_Z 4
_cell_length_a 9.3264(13)
_cell_length_b 9.3264(13)
_cell_length_c 15.594(3)
_cell_measurement_reflns_used 2214
_cell_measurement_temperature 298(2)
_cell_measurement_theta_max 25.3
_cell_measurement_theta_min 2.5
_cell_volume 1356.4(4)
_computing_cell_refinement 'SAINT (Bruker, 2004)'
_computing_data_collection 'APEX2 (Bruker, 2004)'
_computing_data_reduction 'SAINT (Bruker, 2004)'
_computing_molecular_graphics 'SHELXTL (Sheldrick, 2008)'
_computing_publication_material 'SHELXTL (Sheldrick, 2008)'
_computing_structure_refinement 'SHELXL97 (Sheldrick, 2008)'
_computing_structure_solution 'SHELXS97 (Sheldrick, 2008)'
_diffrn_ambient_temperature 298(2)
_diffrn_measured_fraction_theta_full 0.993
_diffrn_measured_fraction_theta_max 0.993
_diffrn_measurement_device_type 'Bruker APEXII CCD area-detector'
_diffrn_measurement_method '\w scans'
_diffrn_radiation_monochromator graphite
_diffrn_radiation_source 'fine-focus sealed tube'
_diffrn_radiation_type MoK\a
_diffrn_radiation_wavelength 0.71073
_diffrn_reflns_av_R_equivalents 0.0278
_diffrn_reflns_av_sigmaI/netI 0.0189
_diffrn_reflns_limit_h_max 10
_diffrn_reflns_limit_h_min -11
_diffrn_reflns_limit_k_max 11
_diffrn_reflns_limit_k_min -4
_diffrn_reflns_limit_l_max 19
_diffrn_reflns_limit_l_min -19
_diffrn_reflns_number 6623
_diffrn_reflns_theta_full 26.99
_diffrn_reflns_theta_max 26.99
_diffrn_reflns_theta_min 2.18
_diffrn_standards_number 0
_exptl_absorpt_coefficient_mu 0.086
_exptl_absorpt_correction_T_max 0.9846
_exptl_absorpt_correction_T_min 0.9829
_exptl_absorpt_correction_type multi-scan
_exptl_absorpt_process_details '(SADABS; Sheldrick, 2004)'
_exptl_crystal_colour colourless
_exptl_crystal_density_diffrn 1.250
_exptl_crystal_density_method 'not measured'
_exptl_crystal_description Block
_exptl_crystal_F_000 536
_exptl_crystal_size_max 0.20
_exptl_crystal_size_mid 0.20
_exptl_crystal_size_min 0.18
_refine_diff_density_max 0.090
_refine_diff_density_min -0.141
_refine_ls_extinction_method none
_refine_ls_goodness_of_fit_ref 1.060
_refine_ls_hydrogen_treatment mixed
_refine_ls_matrix_type full
_refine_ls_number_parameters 176
_refine_ls_number_reflns 1519
_refine_ls_number_restraints 2
_refine_ls_restrained_S_all 1.059
_refine_ls_R_factor_all 0.0434
_refine_ls_R_factor_gt 0.0349
_refine_ls_shift/su_max 0.001
_refine_ls_shift/su_mean 0.000
_refine_ls_structure_factor_coef Fsqd
_refine_ls_weighting_details 'calc w=1/[\s^2^(Fo^2^)+(0.0427P)^2^+0.084P] where P=(Fo^2^+2Fc^2^)/3'
_refine_ls_weighting_scheme calc
_refine_ls_wR_factor_gt 0.0792
_refine_ls_wR_factor_ref 0.0844
_reflns_number_gt 1313
_reflns_number_total 1519
_reflns_threshold_expression I>2\s(I)
_cod_data_source_file ci5028.cif
_cod_data_source_block I
_cod_depositor_comments
;
The following automatic conversions were performed:
'_symmetry_cell_setting' value 'Tetragonal' changed to 'tetragonal'
according to '/home/saulius/struct/CIF-dictionaries/cif_core.dic'
dictionary named 'cif_core.dic' version 2.4.1 from 2010-06-29.

Automatic conversion script
Id: cif_fix_enum 1527 2010-12-29 10:47:43Z saulius 

The following automatic conversions were performed:

'_symmetry_cell_setting' value 'Tetragonal' changed to 'tetragonal'
according to /home/saulius/struct/CIF-dictionaries/cif_core.dic
dictionary named 'cif_core.dic' version 2.4.1 from 2010-06-29.

Automatic conversion script
Id: cif_fix_values 1715 2011-07-08 13:25:40Z adriana 
;
_cod_database_code 2225197
_cod_database_fobs_code 2225197

loop_
_symmetry_equiv_pos_as_xyz
'x, y, z'
'-x, -y, z+1/2'
'-y, x, z+3/4'
'y, -x, z+1/4'

loop_
_atom_site_type_symbol
_atom_site_label
_atom_site_fract_x
_atom_site_fract_y
_atom_site_fract_z
_atom_site_U_iso_or_equiv
_atom_site_adp_type
_atom_site_calc_flag
_atom_site_refinement_flags
_atom_site_occupancy
_atom_site_disorder_assembly
_atom_site_disorder_group
N N1 0.54565(17) 0.50653(18) 0.21981(11) 0.0443(4) Uani d . 1 . .
N N2 0.41517(19) 0.53627(19) 0.18161(11) 0.0457(4) Uani d D 1 . .
N N3 0.0801(2) 0.6980(3) 0.03464(14) 0.0763(7) Uani d . 1 . .
O O1 0.84079(19) 0.3686(2) 0.05708(12) 0.0681(5) Uani d . 1 . .
O O2 0.33671(17) 0.66164(18) 0.29682(10) 0.0586(4) Uani d . 1 . .
C C1 0.7782(2) 0.4068(2) 0.20059(15) 0.0454(5) Uani d . 1 . .
C C2 0.8837(2) 0.3667(2) 0.14119(15) 0.0508(5) Uani d . 1 . .
C C3 1.0208(3) 0.3312(3) 0.1677(2) 0.0635(7) Uani d . 1 . .
H H3 1.0901 0.3046 0.1279 0.076 Uiso calc R 1 . .
C C4 1.0535(3) 0.3360(3) 0.2543(2) 0.0662(7) Uani d . 1 . .
H H4 1.1455 0.3123 0.2724 0.079 Uiso calc R 1 . .
C C5 0.9519(3) 0.3753(3) 0.31421(19) 0.0621(6) Uani d . 1 . .
H H5 0.9751 0.3784 0.3722 0.075 Uiso calc R 1 . .
C C6 0.8156(3) 0.4098(2) 0.28694(15) 0.0516(5) Uani d . 1 . .
H H6 0.7469 0.4358 0.3273 0.062 Uiso calc R 1 . .
C C7 0.6357(2) 0.4433(2) 0.17089(15) 0.0466(5) Uani d . 1 . .
H H7 0.6091 0.4202 0.1151 0.056 Uiso calc R 1 . .
C C8 0.3205(2) 0.6206(2) 0.22245(13) 0.0420(5) Uani d . 1 . .
C C9 0.1932(2) 0.6646(2) 0.17108(14) 0.0428(5) Uani d . 1 . .
C C10 0.0723(3) 0.7159(3) 0.21159(16) 0.0623(7) Uani d . 1 . .
H H10 0.0690 0.7228 0.2710 0.075 Uiso calc R 1 . .
C C11 -0.0433(3) 0.7567(4) 0.1626(2) 0.0797(9) Uani d . 1 . .
H H11 -0.1265 0.7907 0.1884 0.096 Uiso calc R 1 . .
C C12 -0.0339(3) 0.7463(4) 0.07564(19) 0.0779(9) Uani d . 1 . .
H H12 -0.1125 0.7749 0.0432 0.093 Uiso calc R 1 . .
C C13 0.1914(3) 0.6590(3) 0.08281(14) 0.0571(6) Uani d . 1 . .
H H13 0.2732 0.6259 0.0550 0.069 Uiso calc R 1 . .
C C14 0.9423(4) 0.3294(4) -0.0070(2) 0.0921(11) Uani d . 1 . .
H H14A 1.0234 0.3926 -0.0041 0.138 Uiso calc R 1 . .
H H14B 0.8987 0.3366 -0.0626 0.138 Uiso calc R 1 . .
H H14C 0.9734 0.2325 0.0026 0.138 Uiso calc R 1 . .
H H2 0.394(3) 0.496(3) 0.1309(11) 0.080 Uiso d D 1 . .

loop_
_atom_site_aniso_label
_atom_site_aniso_U_11
_atom_site_aniso_U_22
_atom_site_aniso_U_33
_atom_site_aniso_U_12
_atom_site_aniso_U_13
_atom_site_aniso_U_23
N1 0.0447(10) 0.0450(9) 0.0430(10) 0.0038(8) -0.0060(8) -0.0027(8)
N2 0.0473(10) 0.0510(10) 0.0387(10) 0.0048(8) -0.0067(8) -0.0073(8)
N3 0.0612(14) 0.118(2) 0.0500(13) 0.0151(13) -0.0096(11) 0.0096(13)
O1 0.0652(10) 0.0875(12) 0.0516(10) -0.0048(9) 0.0080(9) -0.0131(9)
O2 0.0685(10) 0.0673(10) 0.0399(8) 0.0156(8) -0.0110(8) -0.0140(8)
C1 0.0491(12) 0.0404(11) 0.0468(12) -0.0005(9) 0.0015(9) -0.0005(9)
C2 0.0522(12) 0.0462(11) 0.0538(14) -0.0060(9) 0.0038(10) -0.0048(10)
C3 0.0490(13) 0.0615(14) 0.0799(18) -0.0002(11) 0.0098(13) -0.0091(13)
C4 0.0479(13) 0.0646(16) 0.086(2) 0.0025(11) -0.0054(14) 0.0038(14)
C5 0.0647(15) 0.0641(15) 0.0576(15) 0.0002(12) -0.0114(13) 0.0085(12)
C6 0.0554(13) 0.0517(12) 0.0478(13) 0.0016(10) 0.0009(10) 0.0040(10)
C7 0.0519(12) 0.0485(11) 0.0395(10) 0.0022(9) -0.0030(10) -0.0042(9)
C8 0.0492(11) 0.0405(10) 0.0361(11) 0.0013(8) -0.0022(9) -0.0018(8)
C9 0.0449(11) 0.0421(10) 0.0414(11) -0.0001(8) -0.0009(9) -0.0020(9)
C10 0.0606(16) 0.0807(17) 0.0458(14) 0.0162(12) 0.0040(12) -0.0068(13)
C11 0.0526(14) 0.111(2) 0.076(2) 0.0233(14) 0.0058(14) -0.0014(19)
C12 0.0502(15) 0.114(2) 0.0692(19) 0.0146(14) -0.0098(13) 0.0141(17)
C13 0.0467(13) 0.0809(16) 0.0439(13) 0.0107(11) 0.0008(10) 0.0058(11)
C14 0.080(2) 0.127(3) 0.069(2) -0.0180(19) 0.0249(16) -0.0256(19)

loop_
_atom_type_symbol
_atom_type_description
_atom_type_scat_dispersion_real
_atom_type_scat_dispersion_imag
_atom_type_scat_source
C C 0.0033 0.0000 'International Tables Vol C Tables 4.2.6.8 and 6.1.1.4'
H H 0.0000 0.0000 'International Tables Vol C Tables 4.2.6.8 and 6.1.1.4'
N N 0.0061 0.0000 'International Tables Vol C Tables 4.2.6.8 and 6.1.1.4'
O O 0.0106 0.0000 'International Tables Vol C Tables 4.2.6.8 and 6.1.1.4'

loop_
_geom_angle_atom_site_label_1
_geom_angle_atom_site_label_2
_geom_angle_atom_site_label_3
_geom_angle_site_symmetry_1
_geom_angle_site_symmetry_3
_geom_angle
_geom_angle_publ_flag
C7 N1 N2 . . 114.42(17) ?
C8 N2 N1 . . 119.46(17) ?
C8 N2 H2 . . 120.9(19) ?
N1 N2 H2 . . 119.6(19) ?
C12 N3 C13 . . 116.6(2) ?
C2 O1 C14 . . 118.3(2) ?
C6 C1 C2 . . 118.0(2) ?
C6 C1 C7 . . 122.3(2) ?
C2 C1 C7 . . 119.7(2) ?
O1 C2 C3 . . 123.9(2) ?
O1 C2 C1 . . 115.1(2) ?
C3 C2 C1 . . 121.0(2) ?
C4 C3 C2 . . 119.1(2) ?
C4 C3 H3 . . 120.4 ?
C2 C3 H3 . . 120.4 ?
C5 C4 C3 . . 121.1(2) ?
C5 C4 H4 . . 119.4 ?
C3 C4 H4 . . 119.4 ?
C6 C5 C4 . . 119.1(3) ?
C6 C5 H5 . . 120.4 ?
C4 C5 H5 . . 120.4 ?
C5 C6 C1 . . 121.7(2) ?
C5 C6 H6 . . 119.2 ?
C1 C6 H6 . . 119.2 ?
N1 C7 C1 . . 121.4(2) ?
N1 C7 H7 . . 119.3 ?
C1 C7 H7 . . 119.3 ?
O2 C8 N2 . . 123.23(19) ?
O2 C8 C9 . . 121.28(18) ?
N2 C8 C9 . . 115.49(17) ?
C13 C9 C10 . . 117.4(2) ?
C13 C9 C8 . . 122.5(2) ?
C10 C9 C8 . . 120.1(2) ?
C11 C10 C9 . . 118.9(2) ?
C11 C10 H10 . . 120.6 ?
C9 C10 H10 . . 120.6 ?
C12 C11 C10 . . 118.8(3) ?
C12 C11 H11 . . 120.6 ?
C10 C11 H11 . . 120.6 ?
N3 C12 C11 . . 124.0(3) ?
N3 C12 H12 . . 118.0 ?
C11 C12 H12 . . 118.0 ?
N3 C13 C9 . . 124.3(2) ?
N3 C13 H13 . . 117.9 ?
C9 C13 H13 . . 117.9 ?
O1 C14 H14A . . 109.5 ?
O1 C14 H14B . . 109.5 ?
H14A C14 H14B . . 109.5 ?
O1 C14 H14C . . 109.5 ?
H14A C14 H14C . . 109.5 ?
H14B C14 H14C . . 109.5 ?

loop_
_geom_bond_atom_site_label_1
_geom_bond_atom_site_label_2
_geom_bond_site_symmetry_2
_geom_bond_distance
_geom_bond_publ_flag
N1 C7 . 1.279(3) ?
N1 N2 . 1.383(2) ?
N2 C8 . 1.343(3) ?
N2 H2 . 0.897(10) ?
N3 C12 . 1.320(4) ?
N3 C13 . 1.332(3) ?
O1 C2 . 1.371(3) ?
O1 C14 . 1.424(3) ?
O2 C8 . 1.231(2) ?
C1 C6 . 1.391(3) ?
C1 C2 . 1.402(3) ?
C1 C7 . 1.448(3) ?
C2 C3 . 1.385(3) ?
C3 C4 . 1.385(4) ?
C3 H3 . 0.93 ?
C4 C5 . 1.380(4) ?
C4 H4 . 0.93 ?
C5 C6 . 1.379(3) ?
C5 H5 . 0.93 ?
C6 H6 . 0.93 ?
C7 H7 . 0.93 ?
C8 C9 . 1.489(3) ?
C9 C13 . 1.378(3) ?
C9 C10 . 1.378(3) ?
C10 C11 . 1.375(4) ?
C10 H10 . 0.93 ?
C11 C12 . 1.362(4) ?
C11 H11 . 0.93 ?
C12 H12 . 0.93 ?
C13 H13 . 0.93 ?
C14 H14A . 0.96 ?
C14 H14B . 0.96 ?
C14 H14C . 0.96 ?

loop_
_geom_hbond_atom_site_label_D
_geom_hbond_atom_site_label_H
_geom_hbond_atom_site_label_A
_geom_hbond_site_symmetry_A
_geom_hbond_distance_DH
_geom_hbond_distance_HA
_geom_hbond_distance_DA
_geom_hbond_angle_DHA
N2 H2 O2 3_654 0.900(10) 2.05(2) 2.897(2) 157(3)
C4 H4 O1 4_665 0.93 2.58 3.469(3) 160
C11 H11 N3 4_465 0.93 2.53 3.429(4) 164
C13 H13 N1 3_654 0.93 2.56 3.487(3) 176

loop_
_cod_related_entry_id
_cod_related_entry_database
_cod_related_entry_code
1 ChemSpider 5271129
